data_4511917
loop_
_publ_author_name
'Kundu, Subrata'
'Kumar, Jitendra'
'Kumar, Arun'
'Verma, Sandeep'
'Chandrasekhar, Vadapalli'

_publ_section_title
;
 Multi-Uracil Arrays Built on Organostannoxane, Organotelluroxane, and
 Copper(II) Carboxylate Platforms. C--H&#x00B7;&#x00B7;&#x00B7;O
 Interactions Leading to Tetrameric Uracil Motifs
;
_journal_issue 10
_journal_name_full 'Crystal Growth &amp; Design'
_journal_page_first 5171
_journal_paper_doi 10.1021/cg500900n
_journal_volume 14
_journal_year 2014
_chemical_formula_moiety 'C42 H42 N4 O13 Te2, C2 H6 O, C H4 O, H2 O'
_chemical_formula_sum 'C45 H54 N4 O16 Te2'
_chemical_formula_weight 1162.12
_chemical_name_systematic
;
 ?
;
_space_group_IT_number 2
_symmetry_cell_setting triclinic
_symmetry_space_group_name_Hall '-P 1'
_symmetry_space_group_name_H-M 'P -1'
_atom_sites_solution_hydrogens geom
_atom_sites_solution_primary direct
_atom_sites_solution_secondary difmap
_audit_creation_method SHELXL-97
_cell_angle_alpha 103.087(5)
_cell_angle_beta 93.109(5)
_cell_angle_gamma 93.964(5)
_cell_formula_units_Z 2
_cell_length_a 12.164(5)
_cell_length_b 12.682(5)
_cell_length_c 16.184(5)
_cell_measurement_reflns_used 2131
_cell_measurement_temperature 100(2)
_cell_measurement_theta_max 22.26
_cell_measurement_theta_min 2.20
_cell_volume 2419.7(16)
_computing_cell_refinement 'Bruker SMART'
_computing_data_collection 'Bruker SMART'
_computing_data_reduction 'Bruker SAINT'
_computing_molecular_graphics 'Bruker SHELXTL'
_computing_publication_material 'Bruker SHELXTL'
_computing_structure_refinement 'Bruker SHELXTL'
_computing_structure_solution 'Bruker SHELXTL'
_diffrn_ambient_temperature 100(2)
_diffrn_measured_fraction_theta_full 0.980
_diffrn_measured_fraction_theta_max 0.980
_diffrn_measurement_device_type 'CCD area detector'
_diffrn_measurement_method 'phi and omega scans'
_diffrn_radiation_monochromator graphite
_diffrn_radiation_source 'fine-focus sealed tube'
_diffrn_radiation_type MoK\a
_diffrn_radiation_wavelength 0.71069
_diffrn_reflns_av_R_equivalents 0.0414
_diffrn_reflns_av_sigmaI/netI 0.0908
_diffrn_reflns_limit_h_max 14
_diffrn_reflns_limit_h_min -13
_diffrn_reflns_limit_k_max 14
_diffrn_reflns_limit_k_min -15
_diffrn_reflns_limit_l_max 19
_diffrn_reflns_limit_l_min -15
_diffrn_reflns_number 13241
_diffrn_reflns_theta_full 25.50
_diffrn_reflns_theta_max 25.50
_diffrn_reflns_theta_min 1.65
_exptl_absorpt_coefficient_mu 1.279
_exptl_absorpt_correction_T_max 0.847
_exptl_absorpt_correction_T_min 0.794
_exptl_absorpt_correction_type empirical
_exptl_absorpt_process_details sadabs
_exptl_crystal_colour colourless
_exptl_crystal_density_diffrn 1.595
_exptl_crystal_density_method 'not measured'
_exptl_crystal_description block
_exptl_crystal_F_000 1168.0
_exptl_crystal_size_max 0.18
_exptl_crystal_size_mid 0.17
_exptl_crystal_size_min 0.13
_refine_diff_density_max 1.871
_refine_diff_density_min -0.971
_refine_diff_density_rms 0.193
_refine_ls_extinction_method none
_refine_ls_goodness_of_fit_ref 1.081
_refine_ls_hydrogen_treatment mixed
_refine_ls_matrix_type full
_refine_ls_number_parameters 615
_refine_ls_number_reflns 8841
_refine_ls_number_restraints 0
_refine_ls_restrained_S_all 1.081
_refine_ls_R_factor_all 0.0958
_refine_ls_R_factor_gt 0.0611
_refine_ls_shift/su_max 0.000
_refine_ls_shift/su_mean 0.000
_refine_ls_structure_factor_coef Fsqd
_refine_ls_weighting_details 'calc w=1/[\s^2^(Fo^2^)+(0.0703P)^2^+11.8075P] where P=(Fo^2^+2Fc^2^)/3'
_refine_ls_weighting_scheme calc
_refine_ls_wR_factor_gt 0.1378
_refine_ls_wR_factor_ref 0.1818
_reflns_number_gt 6134
_reflns_number_total 8841
_reflns_threshold_expression >2sigma(I)
_cod_data_source_file cg500900n_si_001.cif
_cod_data_source_block 4
_cod_depositor_comments 'Adding full bibliography for 4511914--4511918.cif.'
_cod_database_code 4511917

loop_
_symmetry_equiv_pos_as_xyz
'x, y, z'
'-x, -y, -z'

loop_
_atom_site_label
_atom_site_type_symbol
_atom_site_fract_x
_atom_site_fract_y
_atom_site_fract_z
_atom_site_U_iso_or_equiv
_atom_site_adp_type
_atom_site_occupancy
_atom_site_symmetry_multiplicity
_atom_site_calc_flag
_atom_site_refinement_flags
Te1 Te 0.43002(4) 0.30615(4) 0.71370(3) 0.02294(17) Uani 1 1 d .
Te2 Te 0.18540(4) 0.18704(4) 0.76936(3) 0.02520(17) Uani 1 1 d .
O2 O 0.7825(6) 0.2685(5) 0.3764(5) 0.055(2) Uani 1 1 d .
O4 O 0.6006(5) -0.0657(5) 0.2866(4) 0.0367(16) Uani 1 1 d .
O5 O 0.5840(5) 0.3546(5) 0.6422(4) 0.0306(14) Uani 1 1 d .
O6 O 0.4498(5) 0.3722(5) 0.5483(4) 0.0338(15) Uani 1 1 d .
O7 O 0.3198(4) 0.2903(4) 0.7978(4) 0.0251(13) Uani 1 1 d .
O8 O 0.3849(5) 0.8045(5) 0.8321(4) 0.0387(16) Uani 1 1 d .
O9 O 0.7971(5) 0.2813(5) 0.9916(4) 0.0375(16) Uani 1 1 d .
O10 O -0.0866(6) 0.5849(6) 0.8963(6) 0.068(3) Uani 1 1 d .
O11 O 0.2835(5) 0.0349(6) 1.1050(4) 0.0437(17) Uani 1 1 d .
O12 O -0.1196(15) 0.4675(12) 0.4171(15) 0.191(8) Uani 1 1 d .
H12A H -0.1158 0.5138 0.4619 0.287 Uiso 1 1 calc R
O13 O 0.7717(12) 0.0614(15) 0.6138(12) 0.163(6) Uani 1 1 d .
H13 H 0.8382 0.0735 0.6268 0.244 Uiso 1 1 calc R
O14 O 0.8006(10) 0.2880(13) 0.6223(11) 0.131(5) Uani 1 1 d G
H14A H 0.7356 0.3080 0.6283 0.196 Uiso 1 1 d G
H14B H 0.7919 0.2202 0.6198 0.196 Uiso 1 1 d G
O2A O -0.2776(6) -0.2972(6) 0.6402(4) 0.0475(18) Uani 1 1 d .
O4A O -0.1954(5) -0.3029(5) 0.3708(4) 0.0398(16) Uani 1 1 d .
O5A O 0.0116(5) 0.0897(5) 0.7671(4) 0.0385(16) Uani 1 1 d .
O6A O 0.1053(5) -0.0516(6) 0.7189(4) 0.0457(18) Uani 1 1 d .
N1 N 0.5978(7) 0.2541(6) 0.3888(5) 0.0361(19) Uani 1 1 d .
N3 N 0.6891(7) 0.1017(6) 0.3352(5) 0.0346(19) Uani 1 1 d .
H3 H 0.7504 0.0743 0.3226 0.041 Uiso 1 1 calc R
N1A N -0.1021(6) -0.2367(6) 0.6187(5) 0.0345(18) Uani 1 1 d .
N3A N -0.2330(6) -0.2992(6) 0.5059(5) 0.0342(18) Uani 1 1 d .
H3A H -0.2992 -0.3252 0.4874 0.041 Uiso 1 1 calc R
C2 C 0.6955(9) 0.2126(9) 0.3679(6) 0.047(3) Uani 1 1 d .
C4 C 0.5951(7) 0.0292(8) 0.3202(6) 0.033(2) Uani 1 1 d .
C5 C 0.4967(8) 0.0800(8) 0.3457(6) 0.042(2) Uani 1 1 d .
H5 H 0.4300 0.0377 0.3404 0.051 Uiso 1 1 calc R
C6 C 0.4995(9) 0.1886(9) 0.3773(6) 0.046(3) Uani 1 1 d .
H6 H 0.4341 0.2199 0.3916 0.055 Uiso 1 1 calc R
C7 C 0.5994(10) 0.3738(7) 0.4226(6) 0.048(3) Uani 1 1 d .
H7A H 0.5261 0.3968 0.4140 0.058 Uiso 1 1 calc R
H7B H 0.6494 0.4107 0.3916 0.058 Uiso 1 1 calc R
C8 C 0.6363(8) 0.4053(8) 0.5169(6) 0.041(3) Uani 1 1 d .
H8A H 0.7021 0.3695 0.5267 0.049 Uiso 1 1 calc R
H8B H 0.6552 0.4831 0.5337 0.049 Uiso 1 1 calc R
C9 C 0.5480(8) 0.3747(6) 0.5713(6) 0.030(2) Uani 1 1 d .
C10 C 0.5575(7) 0.2996(7) 0.8060(5) 0.0256(19) Uani 1 1 d .
C11 C 0.6450(7) 0.2387(7) 0.7817(5) 0.0266(19) Uani 1 1 d .
H11 H 0.6483 0.2030 0.7251 0.032 Uiso 1 1 calc R
C12 C 0.7299(7) 0.2306(7) 0.8430(5) 0.0261(19) Uani 1 1 d .
H12 H 0.7900 0.1910 0.8271 0.031 Uiso 1 1 calc R
C13 C 0.7215(7) 0.2824(6) 0.9263(5) 0.0253(19) Uani 1 1 d .
C14 C 0.6313(7) 0.3433(7) 0.9498(5) 0.030(2) Uani 1 1 d .
H14 H 0.6265 0.3777 1.0066 0.035 Uiso 1 1 calc R
C15 C 0.5507(7) 0.3525(7) 0.8907(5) 0.0278(19) Uani 1 1 d .
H15 H 0.4918 0.3937 0.9067 0.033 Uiso 1 1 calc R
C16 C 0.8946(7) 0.2230(7) 0.9698(6) 0.034(2) Uani 1 1 d .
H16A H 0.8721 0.1487 0.9422 0.051 Uiso 1 1 calc R
H16B H 0.9401 0.2255 1.0206 0.051 Uiso 1 1 calc R
H16C H 0.9356 0.2564 0.9321 0.051 Uiso 1 1 calc R
C17 C 0.4180(6) 0.4755(6) 0.7526(5) 0.0206(17) Uani 1 1 d .
C18 C 0.5077(7) 0.5506(7) 0.7621(5) 0.029(2) Uani 1 1 d .
H18 H 0.5772 0.5275 0.7501 0.035 Uiso 1 1 calc R
C19 C 0.4953(8) 0.6597(7) 0.7892(6) 0.038(2) Uani 1 1 d .
H19 H 0.5565 0.7098 0.7958 0.045 Uiso 1 1 calc R
C20 C 0.3905(8) 0.6960(7) 0.8070(6) 0.032(2) Uani 1 1 d .
C21 C 0.2988(8) 0.6188(7) 0.7970(6) 0.033(2) Uani 1 1 d .
H21 H 0.2292 0.6414 0.8092 0.040 Uiso 1 1 calc R
C22 C 0.3123(7) 0.5108(7) 0.7695(5) 0.0261(19) Uani 1 1 d .
H22 H 0.2514 0.4602 0.7619 0.031 Uiso 1 1 calc R
C23 C 0.2782(8) 0.8437(7) 0.8513(7) 0.042(3) Uani 1 1 d .
H23A H 0.2278 0.8209 0.8017 0.064 Uiso 1 1 calc R
H23B H 0.2857 0.9216 0.8683 0.064 Uiso 1 1 calc R
H23C H 0.2504 0.8147 0.8967 0.064 Uiso 1 1 calc R
C24 C 0.2197(7) 0.1434(6) 0.8861(5) 0.0252(19) Uani 1 1 d .
C25 C 0.3275(7) 0.1495(7) 0.9188(5) 0.031(2) Uani 1 1 d .
H25 H 0.3840 0.1760 0.8907 0.037 Uiso 1 1 calc R
C26 C 0.3524(7) 0.1166(7) 0.9929(5) 0.029(2) Uani 1 1 d .
H26 H 0.4255 0.1212 1.0143 0.035 Uiso 1 1 calc R
C27 C 0.2691(8) 0.0767(7) 1.0355(5) 0.033(2) Uani 1 1 d .
C28 C 0.1600(8) 0.0748(7) 1.0050(6) 0.034(2) Uani 1 1 d .
H28 H 0.1034 0.0514 1.0346 0.040 Uiso 1 1 calc R
C29 C 0.1351(8) 0.1076(7) 0.9310(6) 0.032(2) Uani 1 1 d .
H29 H 0.0618 0.1058 0.9109 0.038 Uiso 1 1 calc R
C30 C 0.3949(8) 0.0112(9) 1.1267(7) 0.050(3) Uani 1 1 d .
H30A H 0.4213 -0.0379 1.0791 0.075 Uiso 1 1 calc R
H30B H 0.3948 -0.0216 1.1747 0.075 Uiso 1 1 calc R
H30C H 0.4424 0.0774 1.1408 0.075 Uiso 1 1 calc R
C31 C 0.0873(7) 0.3167(6) 0.8147(6) 0.029(2) Uani 1 1 d .
C32 C 0.1269(8) 0.3980(7) 0.8839(6) 0.037(2) Uani 1 1 d .
H32 H 0.1935 0.3938 0.9137 0.044 Uiso 1 1 calc R
C33 C 0.0651(9) 0.4861(8) 0.9079(8) 0.052(3) Uani 1 1 d .
H33 H 0.0916 0.5421 0.9539 0.062 Uiso 1 1 calc R
C34 C -0.0318(8) 0.4929(8) 0.8670(7) 0.041(3) Uani 1 1 d .
C35 C -0.0721(9) 0.4129(8) 0.7990(7) 0.045(3) Uani 1 1 d .
H35 H -0.1394 0.4184 0.7708 0.054 Uiso 1 1 calc R
C36 C -0.0133(7) 0.3226(8) 0.7713(6) 0.037(2) Uani 1 1 d .
H36 H -0.0406 0.2675 0.7250 0.044 Uiso 1 1 calc R
C37 C -0.1932(9) 0.5879(9) 0.8619(9) 0.070(4) Uani 1 1 d .
H37A H -0.1914 0.5869 0.8025 0.104 Uiso 1 1 calc R
H37B H -0.2234 0.6531 0.8908 0.104 Uiso 1 1 calc R
H37C H -0.2385 0.5258 0.8687 0.104 Uiso 1 1 calc R
C38 C 0.0913(13) 0.5227(11) 0.4055(9) 0.092(5) Uani 1 1 d .
H38A H 0.0922 0.5937 0.4424 0.138 Uiso 1 1 calc R
H38B H 0.1349 0.5266 0.3584 0.138 Uiso 1 1 calc R
H38C H 0.1214 0.4738 0.4364 0.138 Uiso 1 1 calc R
C39 C -0.0260(13) 0.4822(15) 0.3728(12) 0.111(6) Uani 1 1 d .
H39A H -0.0472 0.5296 0.3364 0.133 Uiso 1 1 calc R
H39B H -0.0201 0.4118 0.3350 0.133 Uiso 1 1 calc R
C40 C 0.754(3) 0.008(3) 0.5237(17) 0.27(2) Uani 1 1 d .
H40A H 0.7104 0.0516 0.4951 0.404 Uiso 1 1 calc R
H40B H 0.7150 -0.0621 0.5175 0.404 Uiso 1 1 calc R
H40C H 0.8236 0.0002 0.4992 0.404 Uiso 1 1 calc R
C2A C -0.2076(9) -0.2801(7) 0.5929(6) 0.038(2) Uani 1 1 d .
C4A C -0.1614(8) -0.2802(7) 0.4455(5) 0.031(2) Uani 1 1 d .
C5A C -0.0523(8) -0.2391(9) 0.4785(6) 0.044(3) Uani 1 1 d .
H5A H 0.0012 -0.2266 0.4422 0.053 Uiso 1 1 calc R
C6A C -0.0274(9) -0.2183(8) 0.5633(6) 0.044(3) Uani 1 1 d .
H6A H 0.0438 -0.1904 0.5845 0.053 Uiso 1 1 calc R
C7A C -0.0733(10) -0.2055(8) 0.7115(5) 0.048(3) Uani 1 1 d .
H7AA H 0.0020 -0.2217 0.7230 0.057 Uiso 1 1 calc R
H7AB H -0.1217 -0.2480 0.7396 0.057 Uiso 1 1 calc R
C8A C -0.0841(8) -0.0848(8) 0.7476(6) 0.045(3) Uani 1 1 d .
H8AA H -0.1455 -0.0625 0.7166 0.054 Uiso 1 1 calc R
H8AB H -0.1015 -0.0743 0.8065 0.054 Uiso 1 1 calc R
C9A C 0.0193(7) -0.0115(7) 0.7430(5) 0.030(2) Uani 1 1 d .

loop_
_atom_site_aniso_label
_atom_site_aniso_U_11
_atom_site_aniso_U_22
_atom_site_aniso_U_33
_atom_site_aniso_U_23
_atom_site_aniso_U_13
_atom_site_aniso_U_12
Te1 0.0236(3) 0.0244(3) 0.0238(3) 0.0103(2) 0.0060(2) 0.0035(2)
Te2 0.0245(3) 0.0244(3) 0.0295(3) 0.0108(2) 0.0061(2) 0.0023(2)
O2 0.049(5) 0.035(4) 0.077(6) 0.000(4) 0.040(4) -0.006(3)
O4 0.041(4) 0.023(3) 0.046(4) 0.003(3) 0.013(3) 0.008(3)
O5 0.032(3) 0.031(3) 0.034(4) 0.015(3) 0.011(3) 0.003(3)
O6 0.034(4) 0.041(4) 0.030(4) 0.015(3) 0.006(3) 0.007(3)
O7 0.018(3) 0.027(3) 0.030(3) 0.006(2) 0.006(2) -0.006(2)
O8 0.033(4) 0.023(3) 0.059(4) 0.006(3) 0.006(3) 0.002(3)
O9 0.025(3) 0.056(4) 0.036(4) 0.016(3) -0.001(3) 0.015(3)
O10 0.047(5) 0.038(4) 0.128(8) 0.027(5) 0.031(5) 0.015(4)
O11 0.040(4) 0.060(5) 0.038(4) 0.026(3) 0.006(3) 0.001(3)
O12 0.158(14) 0.098(11) 0.29(2) -0.018(12) 0.060(15) -0.017(10)
O13 0.131(12) 0.153(14) 0.225(18) 0.067(13) 0.042(12) 0.047(12)
O14 0.097(9) 0.177(14) 0.137(11) 0.069(12) 0.010(9) 0.033(9)
O2A 0.046(4) 0.067(5) 0.033(4) 0.022(3) 0.005(3) -0.009(4)
O4A 0.040(4) 0.049(4) 0.030(4) 0.010(3) 0.001(3) -0.002(3)
O5A 0.029(4) 0.037(4) 0.056(4) 0.023(3) 0.015(3) 0.001(3)
O6A 0.031(4) 0.046(4) 0.056(5) 0.003(3) 0.007(3) 0.001(3)
N1 0.051(5) 0.029(4) 0.037(5) 0.014(3) 0.028(4) 0.019(4)
N3 0.047(5) 0.019(4) 0.042(5) 0.009(3) 0.019(4) 0.011(3)
N1A 0.043(5) 0.029(4) 0.029(4) 0.008(3) -0.001(4) -0.009(4)
N3A 0.034(4) 0.032(4) 0.039(5) 0.015(3) 0.006(4) -0.007(3)
C2 0.057(7) 0.051(7) 0.033(6) 0.011(5) 0.018(5) -0.001(6)
C4 0.027(5) 0.036(6) 0.038(5) 0.007(4) 0.015(4) 0.006(4)
C5 0.039(6) 0.043(6) 0.041(6) -0.001(5) 0.007(5) 0.009(5)
C6 0.050(7) 0.053(7) 0.039(6) 0.010(5) 0.017(5) 0.023(5)
C7 0.080(8) 0.024(5) 0.046(6) 0.011(4) 0.033(6) 0.013(5)
C8 0.056(7) 0.028(5) 0.039(6) 0.004(4) 0.028(5) 0.002(5)
C9 0.041(6) 0.014(4) 0.038(5) 0.009(4) 0.024(5) 0.000(4)
C10 0.025(5) 0.028(5) 0.027(5) 0.012(4) 0.001(4) 0.003(4)
C11 0.029(5) 0.027(5) 0.029(5) 0.015(4) 0.009(4) 0.005(4)
C12 0.029(5) 0.024(5) 0.030(5) 0.013(4) 0.012(4) 0.009(4)
C13 0.028(5) 0.021(4) 0.033(5) 0.021(4) 0.000(4) 0.001(3)
C14 0.029(5) 0.035(5) 0.026(5) 0.003(4) 0.013(4) 0.014(4)
C15 0.026(5) 0.032(5) 0.027(5) 0.009(4) -0.001(4) 0.004(4)
C16 0.025(5) 0.037(5) 0.042(6) 0.013(4) 0.004(4) 0.013(4)
C17 0.021(4) 0.019(4) 0.027(4) 0.015(3) 0.006(3) 0.002(3)
C18 0.022(5) 0.038(5) 0.030(5) 0.013(4) 0.001(4) 0.003(4)
C19 0.029(5) 0.027(5) 0.056(6) 0.007(4) 0.009(5) 0.001(4)
C20 0.036(5) 0.024(5) 0.040(5) 0.013(4) 0.009(4) 0.006(4)
C21 0.032(5) 0.031(5) 0.037(5) 0.007(4) 0.014(4) 0.003(4)
C22 0.022(5) 0.027(5) 0.033(5) 0.017(4) -0.002(4) -0.002(4)
C23 0.051(6) 0.027(5) 0.050(6) 0.003(4) 0.020(5) 0.015(4)
C24 0.029(5) 0.018(4) 0.031(5) 0.006(4) 0.014(4) 0.004(3)
C25 0.029(5) 0.038(5) 0.028(5) 0.014(4) -0.003(4) 0.005(4)
C26 0.031(5) 0.026(5) 0.030(5) 0.006(4) 0.010(4) -0.001(4)
C27 0.046(6) 0.032(5) 0.024(5) 0.006(4) 0.011(4) 0.012(4)
C28 0.046(6) 0.032(5) 0.029(5) 0.018(4) 0.014(4) 0.006(4)
C29 0.031(5) 0.027(5) 0.045(6) 0.017(4) 0.015(4) 0.010(4)
C30 0.049(7) 0.050(7) 0.053(7) 0.032(5) -0.024(5) -0.027(5)
C31 0.031(5) 0.016(4) 0.046(6) 0.018(4) 0.023(4) 0.004(4)
C32 0.029(5) 0.029(5) 0.053(6) 0.005(4) 0.014(5) 0.007(4)
C33 0.050(7) 0.031(6) 0.077(8) 0.015(5) 0.014(6) 0.005(5)
C34 0.024(5) 0.027(5) 0.072(7) 0.009(5) 0.016(5) 0.010(4)
C35 0.043(6) 0.035(6) 0.074(8) 0.042(6) 0.020(6) 0.016(5)
C36 0.027(5) 0.039(6) 0.052(6) 0.024(5) 0.006(5) 0.006(4)
C37 0.044(7) 0.052(7) 0.133(12) 0.047(8) 0.045(8) 0.031(6)
C38 0.124(14) 0.053(8) 0.092(11) 0.000(7) 0.052(10) -0.028(8)
C39 0.059(10) 0.129(15) 0.163(18) 0.071(13) 0.035(11) -0.005(10)
C40 0.42(6) 0.23(4) 0.14(2) -0.03(2) 0.09(3) 0.08(4)
C2A 0.057(7) 0.025(5) 0.035(6) 0.015(4) 0.005(5) -0.010(4)
C4A 0.040(6) 0.030(5) 0.022(5) 0.002(4) 0.001(4) 0.011(4)
C5A 0.035(6) 0.056(7) 0.039(6) 0.007(5) 0.005(5) -0.001(5)
C6A 0.058(7) 0.042(6) 0.032(6) 0.017(5) -0.003(5) -0.018(5)
C7A 0.078(8) 0.045(6) 0.019(5) 0.012(4) -0.002(5) -0.022(6)
C8A 0.042(6) 0.062(7) 0.023(5) -0.005(5) 0.006(4) -0.014(5)
C9A 0.031(5) 0.032(5) 0.029(5) 0.014(4) 0.006(4) -0.016(4)

loop_
_atom_type_symbol
_atom_type_description
_atom_type_scat_dispersion_real
_atom_type_scat_dispersion_imag
_atom_type_scat_source
C C 0.0033 0.0016 'International Tables Vol C Tables 4.2.6.8 and 6.1.1.4'
H H 0.0000 0.0000 'International Tables Vol C Tables 4.2.6.8 and 6.1.1.4'
N N 0.0061 0.0033 'International Tables Vol C Tables 4.2.6.8 and 6.1.1.4'
O O 0.0106 0.0060 'International Tables Vol C Tables 4.2.6.8 and 6.1.1.4'
Te Te -0.5308 1.6751 'International Tables Vol C Tables 4.2.6.8 and 6.1.1.4'

loop_
_geom_angle_atom_site_label_1
_geom_angle_atom_site_label_2
_geom_angle_atom_site_label_3
_geom_angle
O7 Te1 C10 89.0(3)
O7 Te1 C17 86.7(3)
C10 Te1 C17 95.8(3)
O7 Te1 O5 166.2(2)
C10 Te1 O5 81.0(3)
C17 Te1 O5 84.9(2)
O7 Te2 C24 87.7(3)
O7 Te2 C31 89.5(3)
C24 Te2 C31 98.0(3)
O7 Te2 O5A 165.9(2)
C24 Te2 O5A 85.1(3)
C31 Te2 O5A 79.6(3)
C9 O5 Te1 108.4(5)
Te2 O7 Te1 122.9(3)
C20 O8 C23 117.8(7)
C13 O9 C16 116.9(7)
C34 O10 C37 118.1(9)
C27 O11 C30 116.5(7)
C39 O12 H12A 109.5
C40 O13 H13 109.5
H14A O14 H14B 103.1
C9A O5A Te2 110.7(5)
C2 N1 C6 121.7(8)
C2 N1 C7 117.5(9)
C6 N1 C7 120.8(8)
C2 N3 C4 127.6(8)
C2 N3 H3 116.2
C4 N3 H3 116.2
C6A N1A C2A 122.6(8)
C6A N1A C7A 120.7(8)
C2A N1A C7A 116.7(8)
C2A N3A C4A 126.2(8)
C2A N3A H3A 116.9
C4A N3A H3A 116.9
O2 C2 N1 122.9(10)
O2 C2 N3 121.9(10)
N1 C2 N3 115.2(9)
O4 C4 N3 120.6(8)
O4 C4 C5 126.3(9)
N3 C4 C5 113.0(8)
C6 C5 C4 121.0(10)
C6 C5 H5 119.5
C4 C5 H5 119.5
C5 C6 N1 121.3(9)
C5 C6 H6 119.3
N1 C6 H6 119.3
N1 C7 C8 111.0(8)
N1 C7 H7A 109.4
C8 C7 H7A 109.4
N1 C7 H7B 109.4
C8 C7 H7B 109.4
H7A C7 H7B 108.0
C9 C8 C7 112.2(9)
C9 C8 H8A 109.2
C7 C8 H8A 109.2
C9 C8 H8B 109.2
C7 C8 H8B 109.2
H8A C8 H8B 107.9
O6 C9 O5 124.2(7)
O6 C9 C8 120.6(9)
O5 C9 C8 115.2(9)
C11 C10 C15 120.7(8)
C11 C10 Te1 119.1(6)
C15 C10 Te1 120.2(6)
C10 C11 C12 120.1(8)
C10 C11 H11 120.0
C12 C11 H11 120.0
C13 C12 C11 118.6(8)
C13 C12 H12 120.7
C11 C12 H12 120.7
O9 C13 C12 124.6(8)
O9 C13 C14 114.9(8)
C12 C13 C14 120.5(8)
C15 C14 C13 120.9(8)
C15 C14 H14 119.6
C13 C14 H14 119.6
C14 C15 C10 119.3(8)
C14 C15 H15 120.3
C10 C15 H15 120.3
O9 C16 H16A 109.5
O9 C16 H16B 109.5
H16A C16 H16B 109.5
O9 C16 H16C 109.5
H16A C16 H16C 109.5
H16B C16 H16C 109.5
C18 C17 C22 119.8(8)
C18 C17 Te1 123.0(6)
C22 C17 Te1 117.2(6)
C19 C18 C17 120.5(8)
C19 C18 H18 119.8
C17 C18 H18 119.8
C18 C19 C20 120.4(8)
C18 C19 H19 119.8
C20 C19 H19 119.8
O8 C20 C19 116.8(8)
O8 C20 C21 124.2(8)
C19 C20 C21 119.0(8)
C22 C21 C20 120.0(8)
C22 C21 H21 120.0
C20 C21 H21 120.0
C21 C22 C17 120.4(8)
C21 C22 H22 119.8
C17 C22 H22 119.8
O8 C23 H23A 109.5
O8 C23 H23B 109.5
H23A C23 H23B 109.5
O8 C23 H23C 109.5
H23A C23 H23C 109.5
H23B C23 H23C 109.5
C25 C24 C29 119.0(8)
C25 C24 Te2 119.6(6)
C29 C24 Te2 121.5(7)
C24 C25 C26 120.6(8)
C24 C25 H25 119.7
C26 C25 H25 119.7
C25 C26 C27 120.4(9)
C25 C26 H26 119.8
C27 C26 H26 119.8
O11 C27 C26 125.9(9)
O11 C27 C28 114.8(8)
C26 C27 C28 119.2(8)
C29 C28 C27 120.3(8)
C29 C28 H28 119.8
C27 C28 H28 119.8
C28 C29 C24 120.3(9)
C28 C29 H29 119.8
C24 C29 H29 119.8
O11 C30 H30A 109.5
O11 C30 H30B 109.5
H30A C30 H30B 109.5
O11 C30 H30C 109.5
H30A C30 H30C 109.5
H30B C30 H30C 109.5
C32 C31 C36 120.6(8)
C32 C31 Te2 119.5(7)
C36 C31 Te2 119.8(7)
C31 C32 C33 118.2(10)
C31 C32 H32 120.9
C33 C32 H32 120.9
C34 C33 C32 121.9(11)
C34 C33 H33 119.0
C32 C33 H33 119.0
C33 C34 C35 120.4(9)
C33 C34 O10 117.0(10)
C35 C34 O10 122.5(10)
C34 C35 C36 120.4(10)
C34 C35 H35 119.8
C36 C35 H35 119.8
C31 C36 C35 118.5(10)
C31 C36 H36 120.8
C35 C36 H36 120.8
O10 C37 H37A 109.5
O10 C37 H37B 109.5
H37A C37 H37B 109.5
O10 C37 H37C 109.5
H37A C37 H37C 109.5
H37B C37 H37C 109.5
C39 C38 H38A 109.5
C39 C38 H38B 109.5
H38A C38 H38B 109.5
C39 C38 H38C 109.5
H38A C38 H38C 109.5
H38B C38 H38C 109.5
O12 C39 C38 130.2(18)
O12 C39 H39A 104.7
C38 C39 H39A 104.7
O12 C39 H39B 104.7
C38 C39 H39B 104.7
H39A C39 H39B 105.7
O13 C40 H40A 109.5
O13 C40 H40B 109.5
H40A C40 H40B 109.5
O13 C40 H40C 109.5
H40A C40 H40C 109.5
H40B C40 H40C 109.5
O2A C2A N1A 125.0(9)
O2A C2A N3A 120.7(9)
N1A C2A N3A 114.3(8)
O4A C4A N3A 118.6(8)
O4A C4A C5A 126.3(9)
N3A C4A C5A 115.0(8)
C6A C5A C4A 119.2(9)
C6A C5A H5A 120.4
C4A C5A H5A 120.4
C5A C6A N1A 122.6(10)
C5A C6A H6A 118.7
N1A C6A H6A 118.7
N1A C7A C8A 111.5(8)
N1A C7A H7AA 109.3
C8A C7A H7AA 109.3
N1A C7A H7AB 109.3
C8A C7A H7AB 109.3
H7AA C7A H7AB 108.0
C9A C8A C7A 114.1(9)
C9A C8A H8AA 108.7
C7A C8A H8AA 108.7
C9A C8A H8AB 108.7
C7A C8A H8AB 108.7
H8AA C8A H8AB 107.6
O6A C9A O5A 123.5(8)
O6A C9A C8A 120.3(9)
O5A C9A C8A 116.2(8)

loop_
_geom_bond_atom_site_label_1
_geom_bond_atom_site_label_2
_geom_bond_distance
Te1 O7 1.994(5)
Te1 C10 2.113(8)
Te1 C17 2.115(8)
Te1 O5 2.371(6)
Te2 O7 1.987(5)
Te2 C24 2.114(9)
Te2 C31 2.118(8)
Te2 O5A 2.367(6)
O2 C2 1.216(12)
O4 C4 1.211(10)
O5 C9 1.291(11)
O6 C9 1.227(11)
O8 C20 1.351(10)
O8 C23 1.446(11)
O9 C13 1.366(10)
O9 C16 1.458(10)
O10 C34 1.387(11)
O10 C37 1.390(14)
O11 C27 1.357(11)
O11 C30 1.450(12)
O12 C39 1.402(19)
O12 H12A 0.8200
O13 C40 1.46(3)
O13 H13 0.8200
O14 H14A 0.8500
O14 H14B 0.8499
O2A C2A 1.215(11)
O4A C4A 1.220(10)
O5A C9A 1.265(11)
O6A C9A 1.238(11)
N1 C2 1.361(13)
N1 C6 1.387(13)
N1 C7 1.491(11)
N3 C2 1.381(12)
N3 C4 1.391(11)
N3 H3 0.8600
N1A C6A 1.356(12)
N1A C2A 1.365(12)
N1A C7A 1.479(11)
N3A C2A 1.389(12)
N3A C4A 1.393(11)
N3A H3A 0.8600
C4 C5 1.434(13)
C5 C6 1.354(14)
C5 H5 0.9300
C6 H6 0.9300
C7 C8 1.522(14)
C7 H7A 0.9700
C7 H7B 0.9700
C8 C9 1.509(11)
C8 H8A 0.9700
C8 H8B 0.9700
C10 C11 1.380(11)
C10 C15 1.392(11)
C11 C12 1.418(12)
C11 H11 0.9300
C12 C13 1.372(12)
C12 H12 0.9300
C13 C14 1.405(11)
C14 C15 1.363(12)
C14 H14 0.9300
C15 H15 0.9300
C16 H16A 0.9600
C16 H16B 0.9600
C16 H16C 0.9600
C17 C18 1.375(11)
C17 C22 1.412(11)
C18 C19 1.375(12)
C18 H18 0.9300
C19 C20 1.408(12)
C19 H19 0.9300
C20 C21 1.409(12)
C21 C22 1.365(12)
C21 H21 0.9300
C22 H22 0.9300
C23 H23A 0.9600
C23 H23B 0.9600
C23 H23C 0.9600
C24 C25 1.377(12)
C24 C29 1.399(11)
C25 C26 1.382(12)
C25 H25 0.9300
C26 C27 1.385(12)
C26 H26 0.9300
C27 C28 1.387(13)
C28 C29 1.379(12)
C28 H28 0.9300
C29 H29 0.9300
C30 H30A 0.9600
C30 H30B 0.9600
C30 H30C 0.9600
C31 C32 1.379(13)
C31 C36 1.392(13)
C32 C33 1.384(13)
C32 H32 0.9300
C33 C34 1.338(15)
C33 H33 0.9300
C34 C35 1.360(14)
C35 C36 1.393(13)
C35 H35 0.9300
C36 H36 0.9300
C37 H37A 0.9600
C37 H37B 0.9600
C37 H37C 0.9600
C38 C39 1.51(2)
C38 H38A 0.9600
C38 H38B 0.9600
C38 H38C 0.9600
C39 H39A 0.9700
C39 H39B 0.9700
C40 H40A 0.9600
C40 H40B 0.9600
C40 H40C 0.9600
C4A C5A 1.421(13)
C5A C6A 1.351(13)
C5A H5A 0.9300
C6A H6A 0.9300
C7A C8A 1.528(14)
C7A H7AA 0.9700
C7A H7AB 0.9700
C8A C9A 1.527(12)
C8A H8AA 0.9700
C8A H8AB 0.9700
